data_4336204
loop_
_publ_author_name
'Jonathan A. Kitchen'
'Juan Olgu\'in'
'Rafal Kulmaczewski'
'Nicholas G. White'
'Victoria A. Milway'
'Guy N. L. Jameson'
'Jeffery L. Tallon'
'Sally Brooker'

_publ_section_title
;
 Effect of N4-Substituent Choice on Spin Crossover in Dinuclear Iron(II)
 Complexes of Bis-Terdentate 1,2,4-Triazole-Based Ligands
;
_journal_name_full 'Inorganic Chemistry'
_journal_page_first 11185
_journal_page_last 11199
_journal_paper_doi 10.1021/ic4014416
_journal_volume 52
_journal_year 2013
_chemical_formula_sum 'C52 H72 B4 F16 Fe2 N20 O4'
_chemical_formula_weight 1500.24
_chemical_name_systematic
; 
 ? 
;
_space_group_IT_number 14
_symmetry_cell_setting monoclinic
_symmetry_space_group_name_Hall '-P 2ybc'
_symmetry_space_group_name_H-M 'P 1 21/c 1'
_atom_sites_solution_hydrogens geom
_atom_sites_solution_primary direct
_atom_sites_solution_secondary difmap
_audit_creation_method SHELXL-97
_cell_angle_alpha 90.00
_cell_angle_beta 113.239(3)
_cell_angle_gamma 90.00
_cell_formula_units_Z 2
_cell_length_a 16.9951(9)
_cell_length_b 10.3680(5)
_cell_length_c 19.8568(10)
_cell_measurement_reflns_used 8382
_cell_measurement_temperature 90(2)
_cell_measurement_theta_max 26.087
_cell_measurement_theta_min 2.358
_cell_volume 3215.0(3)
_computing_structure_refinement 'SHELXL-97 (Sheldrick, 1997)'
_computing_structure_solution 'SHELXS-97 (Sheldrick, 1990)'
_diffrn_ambient_temperature 90(2)
_diffrn_measured_fraction_theta_full 0.998
_diffrn_measured_fraction_theta_max 0.998
_diffrn_measurement_device_type 'Bruker Kappa Apex II area detector'
_diffrn_radiation_monochromator graphite
_diffrn_radiation_source 'fine-focus sealed tube'
_diffrn_radiation_type MoK\a
_diffrn_radiation_wavelength 0.71073
_diffrn_reflns_av_R_equivalents 0.0469
_diffrn_reflns_av_sigmaI/netI 0.0279
_diffrn_reflns_limit_h_max 21
_diffrn_reflns_limit_h_min -21
_diffrn_reflns_limit_k_max 12
_diffrn_reflns_limit_k_min -12
_diffrn_reflns_limit_l_max 24
_diffrn_reflns_limit_l_min -24
_diffrn_reflns_number 57131
_diffrn_reflns_theta_full 26.39
_diffrn_reflns_theta_max 26.39
_diffrn_reflns_theta_min 2.26
_exptl_absorpt_coefficient_mu 0.560
_exptl_absorpt_correction_T_max 1.000
_exptl_absorpt_correction_T_min 0.913
_exptl_absorpt_correction_type multi-scan
_exptl_absorpt_process_details 'SCALE (Bruker AXS Inc.)'
_exptl_crystal_colour 'very pale yellow-brown'
_exptl_crystal_density_diffrn 1.550
_exptl_crystal_description block
_exptl_crystal_F_000 1544
_exptl_crystal_size_max 0.40
_exptl_crystal_size_mid 0.10
_exptl_crystal_size_min 0.08
_refine_diff_density_max 0.493
_refine_diff_density_min -0.331
_refine_diff_density_rms 0.062
_refine_ls_extinction_method none
_refine_ls_goodness_of_fit_ref 1.064
_refine_ls_hydrogen_treatment constr
_refine_ls_matrix_type full
_refine_ls_number_parameters 446
_refine_ls_number_reflns 6568
_refine_ls_number_restraints 0
_refine_ls_restrained_S_all 1.064
_refine_ls_R_factor_all 0.0472
_refine_ls_R_factor_gt 0.0342
_refine_ls_shift/su_max 0.000
_refine_ls_shift/su_mean 0.000
_refine_ls_structure_factor_coef Fsqd
_refine_ls_weighting_details 'calc w=1/[\s^2^(Fo^2^)+(0.0432P)^2^+2.0762P] where P=(Fo^2^+2Fc^2^)/3'
_refine_ls_weighting_scheme calc
_refine_ls_wR_factor_gt 0.0839
_refine_ls_wR_factor_ref 0.0909
_reflns_number_gt 5468
_reflns_number_total 6568
_reflns_threshold_expression >2sigma(I)
_cod_data_source_file ic4014416_si_002_5.cif
_cod_data_source_block nw289
_cod_database_code 4336204

loop_
_symmetry_equiv_pos_as_xyz
'x, y, z'
'-x, y+1/2, -z+1/2'
'-x, -y, -z'
'x, -y-1/2, z-1/2'

loop_
_atom_site_label
_atom_site_type_symbol
_atom_site_fract_x
_atom_site_fract_y
_atom_site_fract_z
_atom_site_U_iso_or_equiv
_atom_site_adp_type
_atom_site_occupancy
_atom_site_symmetry_multiplicity
_atom_site_calc_flag
_atom_site_refinement_flags
Fe1 Fe 0.488310(16) 0.12427(3) 0.080717(14) 0.01188(8) Uani 1 1 d .
N1 N 0.38306(10) 0.24264(15) 0.01492(8) 0.0150(3) Uani 1 1 d .
C1 C 0.37389(13) 0.29082(18) -0.05075(10) 0.0166(4) Uani 1 1 d .
H1 H 0.4168 0.2721 -0.0688 0.020 Uiso 1 1 calc R
C2 C 0.30526(13) 0.36593(18) -0.09300(11) 0.0196(4) Uani 1 1 d .
H2 H 0.3004 0.3974 -0.1394 0.023 Uiso 1 1 calc R
C3 C 0.24335(13) 0.39445(19) -0.06598(12) 0.0233(5) Uani 1 1 d .
H3 H 0.1959 0.4477 -0.0932 0.028 Uiso 1 1 calc R
C4 C 0.25165(13) 0.34408(19) 0.00130(12) 0.0220(4) Uani 1 1 d .
H4 H 0.2094 0.3613 0.0202 0.026 Uiso 1 1 calc R
C5 C 0.32209(12) 0.26857(18) 0.04057(11) 0.0164(4) Uani 1 1 d .
C6 C 0.33801(13) 0.21665(19) 0.11563(11) 0.0203(4) Uani 1 1 d .
H6A H 0.3712 0.2806 0.1531 0.024 Uiso 1 1 calc R
H6B H 0.2825 0.2033 0.1200 0.024 Uiso 1 1 calc R
N2 N 0.38534(11) 0.09367(16) 0.12963(9) 0.0179(3) Uani 1 1 d .
H2X H 0.4129 0.0817 0.1800 0.021 Uiso 1 1 calc R
C8 C 0.33004(13) -0.0196(2) 0.09735(11) 0.0203(4) Uani 1 1 d .
H8A H 0.2703 0.0091 0.0699 0.024 Uiso 1 1 calc R
H8B H 0.3309 -0.0786 0.1368 0.024 Uiso 1 1 calc R
C9 C 0.36169(12) -0.08802(18) 0.04717(10) 0.0139(4) Uani 1 1 d .
N3 N 0.42907(10) -0.05164(15) 0.03616(8) 0.0128(3) Uani 1 1 d .
N4 N 0.43910(10) -0.13523(15) -0.01472(8) 0.0133(3) Uani 1 1 d .
C10 C 0.37785(12) -0.22055(18) -0.03240(9) 0.0135(4) Uani 1 1 d .
N7 N 0.32811(10) -0.19523(15) 0.00571(8) 0.0135(3) Uani 1 1 d .
N8 N 0.25534(10) -0.26083(16) 0.00100(9) 0.0164(3) Uani 1 1 d .
C21 C 0.25050(13) -0.33939(19) 0.05501(11) 0.0180(4) Uani 1 1 d .
H21 H 0.2962 -0.3632 0.0995 0.022 Uiso 1 1 calc R
C22 C 0.16693(13) -0.37640(19) 0.03199(11) 0.0194(4) Uani 1 1 d .
H22 H 0.1437 -0.4311 0.0579 0.023 Uiso 1 1 calc R
C23 C 0.12087(13) -0.3194(2) -0.03697(12) 0.0240(5) Uani 1 1 d .
H23 H 0.0614 -0.3297 -0.0656 0.029 Uiso 1 1 calc R
C24 C 0.17598(13) -0.2473(2) -0.05542(12) 0.0260(5) Uani 1 1 d .
H24 H 0.1625 -0.1973 -0.0986 0.031 Uiso 1 1 calc R
C11 C 0.36810(13) -0.32639(19) -0.08563(10) 0.0189(4) Uani 1 1 d .
H11A H 0.3819 -0.4101 -0.0595 0.023 Uiso 1 1 calc R
H11B H 0.3081 -0.3298 -0.1219 0.023 Uiso 1 1 calc R
N5 N 0.42639(10) -0.30360(15) -0.12361(8) 0.0154(3) Uani 1 1 d .
H5X H 0.4615 -0.3754 -0.1169 0.018 Uiso 1 1 calc R
C13 C 0.38057(13) -0.28058(18) -0.20328(10) 0.0163(4) Uani 1 1 d .
H13A H 0.3297 -0.3373 -0.2229 0.020 Uiso 1 1 calc R
H13B H 0.4186 -0.3019 -0.2287 0.020 Uiso 1 1 calc R
C14 C 0.35286(12) -0.14130(18) -0.21770(10) 0.0147(4) Uani 1 1 d .
C15 C 0.27584(13) -0.1050(2) -0.27260(10) 0.0185(4) Uani 1 1 d .
H15 H 0.2364 -0.1683 -0.3012 0.022 Uiso 1 1 calc R
C16 C 0.25725(13) 0.0255(2) -0.28511(10) 0.0199(4) Uani 1 1 d .
H16 H 0.2050 0.0527 -0.3227 0.024 Uiso 1 1 calc R
C17 C 0.31571(13) 0.1151(2) -0.24226(11) 0.0191(4) Uani 1 1 d .
H17 H 0.3043 0.2048 -0.2497 0.023 Uiso 1 1 calc R
C18 C 0.39104(13) 0.07171(19) -0.18836(10) 0.0165(4) Uani 1 1 d .
H18 H 0.4315 0.1334 -0.1592 0.020 Uiso 1 1 calc R
N6 N 0.40940(10) -0.05393(15) -0.17551(8) 0.0141(3) Uani 1 1 d .
O100 O 0.23972(10) 0.52098(16) 0.38104(8) 0.0290(4) Uani 1 1 d .
C100 C 0.19235(14) 0.4346(2) 0.34464(11) 0.0219(4) Uani 1 1 d .
H100 H 0.2102 0.3485 0.3589 0.026 Uiso 1 1 calc R
N100 N 0.11856(11) 0.45012(16) 0.28722(9) 0.0209(4) Uani 1 1 d .
C101 C 0.06753(16) 0.3400(2) 0.24880(14) 0.0350(6) Uani 1 1 d .
H10A H 0.0954 0.2601 0.2729 0.042 Uiso 1 1 calc R
H10B H 0.0624 0.3400 0.1979 0.042 Uiso 1 1 calc R
H10C H 0.0104 0.3456 0.2497 0.042 Uiso 1 1 calc R
C102 C 0.08614(15) 0.5768(2) 0.25911(13) 0.0315(5) Uani 1 1 d .
H10D H 0.0371 0.5974 0.2714 0.038 Uiso 1 1 calc R
H10E H 0.0681 0.5776 0.2058 0.038 Uiso 1 1 calc R
H10F H 0.1313 0.6411 0.2812 0.038 Uiso 1 1 calc R
O200 O 0.09068(10) 0.34090(17) 0.07681(8) 0.0323(4) Uani 1 1 d .
C200 C 0.09533(13) 0.2275(2) 0.06016(11) 0.0279(5) Uani 1 1 d .
H200 H 0.1202 0.1675 0.0990 0.034 Uiso 1 1 calc R
N200 N 0.06809(11) 0.1824(2) -0.00837(9) 0.0276(4) Uani 1 1 d .
C201 C 0.08215(16) 0.0486(3) -0.02351(14) 0.0363(6) Uani 1 1 d .
H20A H 0.1262 0.0451 -0.0438 0.044 Uiso 1 1 calc R
H20B H 0.0286 0.0122 -0.0590 0.044 Uiso 1 1 calc R
H20C H 0.1011 -0.0014 0.0220 0.044 Uiso 1 1 calc R
C202 C 0.02681(15) 0.2667(3) -0.07107(12) 0.0345(6) Uani 1 1 d .
H20D H 0.0203 0.3530 -0.0539 0.041 Uiso 1 1 calc R
H20E H -0.0297 0.2320 -0.1016 0.041 Uiso 1 1 calc R
H20F H 0.0620 0.2717 -0.0999 0.041 Uiso 1 1 calc R
B1 B 0.16376(15) -0.4783(2) -0.28584(13) 0.0224(5) Uani 1 1 d .
F11 F 0.18620(9) -0.41091(15) -0.22035(7) 0.0405(4) Uani 1 1 d .
F12 F 0.07993(9) -0.51767(16) -0.31064(8) 0.0439(4) Uani 1 1 d .
F13 F 0.17412(11) -0.39976(16) -0.33801(8) 0.0500(4) Uani 1 1 d .
F14 F 0.21684(11) -0.58361(17) -0.27558(9) 0.0631(5) Uani 1 1 d .
B2 B 0.51291(15) -0.5939(2) -0.15867(12) 0.0177(5) Uani 1 1 d .
F21 F 0.52153(9) -0.56758(14) -0.08754(7) 0.0346(3) Uani 1 1 d .
F22 F 0.55258(8) -0.71019(12) -0.16063(7) 0.0284(3) Uani 1 1 d .
F23 F 0.54999(11) -0.49477(14) -0.18171(9) 0.0489(4) Uani 1 1 d .
F24 F 0.42693(9) -0.60136(15) -0.20377(8) 0.0434(4) Uani 1 1 d .

loop_
_atom_site_aniso_label
_atom_site_aniso_U_11
_atom_site_aniso_U_22
_atom_site_aniso_U_33
_atom_site_aniso_U_23
_atom_site_aniso_U_13
_atom_site_aniso_U_12
Fe1 0.01239(14) 0.01299(14) 0.00991(13) -0.00032(10) 0.00401(10) -0.00170(11)
N1 0.0163(8) 0.0137(8) 0.0150(8) -0.0020(6) 0.0062(6) -0.0015(6)
C1 0.0202(10) 0.0149(9) 0.0149(9) -0.0029(7) 0.0073(8) -0.0036(8)
C2 0.0213(10) 0.0136(9) 0.0195(10) -0.0003(8) 0.0035(8) -0.0039(8)
C3 0.0169(10) 0.0140(10) 0.0343(12) 0.0007(8) 0.0052(9) -0.0006(8)
C4 0.0174(10) 0.0153(10) 0.0362(12) -0.0024(8) 0.0137(9) -0.0014(8)
C5 0.0177(9) 0.0121(9) 0.0226(10) -0.0052(8) 0.0113(8) -0.0043(7)
C6 0.0235(10) 0.0198(10) 0.0232(10) -0.0062(8) 0.0154(9) -0.0021(8)
N2 0.0214(9) 0.0202(9) 0.0135(8) -0.0025(6) 0.0084(7) -0.0032(7)
C8 0.0226(10) 0.0197(10) 0.0242(10) -0.0023(8) 0.0153(9) -0.0049(8)
C9 0.0145(9) 0.0134(9) 0.0130(9) 0.0034(7) 0.0044(7) -0.0009(7)
N3 0.0138(8) 0.0136(8) 0.0110(7) -0.0004(6) 0.0051(6) -0.0010(6)
N4 0.0155(8) 0.0129(8) 0.0110(7) -0.0007(6) 0.0047(6) -0.0015(6)
C10 0.0140(9) 0.0156(9) 0.0093(8) 0.0032(7) 0.0029(7) -0.0033(7)
N7 0.0122(8) 0.0152(8) 0.0129(7) 0.0020(6) 0.0047(6) -0.0036(6)
N8 0.0136(8) 0.0192(8) 0.0166(8) 0.0025(6) 0.0061(6) -0.0064(7)
C21 0.0189(10) 0.0201(10) 0.0160(9) 0.0045(8) 0.0081(8) -0.0006(8)
C22 0.0209(10) 0.0181(10) 0.0242(10) -0.0001(8) 0.0142(8) -0.0048(8)
C23 0.0160(10) 0.0280(11) 0.0259(11) 0.0004(9) 0.0060(9) -0.0065(9)
C24 0.0175(10) 0.0337(12) 0.0204(10) 0.0082(9) 0.0008(8) -0.0057(9)
C11 0.0239(10) 0.0176(10) 0.0152(9) -0.0023(8) 0.0075(8) -0.0086(8)
N5 0.0185(8) 0.0131(8) 0.0133(8) -0.0007(6) 0.0049(6) -0.0005(6)
C13 0.0202(10) 0.0174(10) 0.0108(9) -0.0042(7) 0.0056(7) -0.0035(8)
C14 0.0166(9) 0.0200(10) 0.0104(8) -0.0014(7) 0.0084(7) -0.0017(8)
C15 0.0172(10) 0.0275(11) 0.0112(9) -0.0022(8) 0.0063(8) -0.0022(8)
C16 0.0174(10) 0.0317(11) 0.0114(9) 0.0029(8) 0.0066(8) 0.0047(9)
C17 0.0252(10) 0.0192(10) 0.0177(10) 0.0055(8) 0.0136(8) 0.0057(8)
C18 0.0227(10) 0.0167(9) 0.0135(9) 0.0009(7) 0.0108(8) -0.0014(8)
N6 0.0165(8) 0.0159(8) 0.0113(7) 0.0002(6) 0.0071(6) -0.0014(6)
O100 0.0257(8) 0.0357(9) 0.0226(8) -0.0100(7) 0.0062(6) 0.0040(7)
C100 0.0272(11) 0.0235(11) 0.0185(10) 0.0018(8) 0.0127(9) 0.0092(9)
N100 0.0235(9) 0.0209(9) 0.0196(8) -0.0015(7) 0.0099(7) -0.0002(7)
C101 0.0374(14) 0.0369(14) 0.0323(13) -0.0114(10) 0.0157(11) -0.0121(11)
C102 0.0269(12) 0.0304(12) 0.0328(13) 0.0094(10) 0.0071(10) 0.0073(10)
O200 0.0275(9) 0.0441(11) 0.0235(8) -0.0029(7) 0.0082(7) -0.0172(7)
C200 0.0174(10) 0.0474(15) 0.0177(10) 0.0041(10) 0.0056(8) -0.0125(10)
N200 0.0210(9) 0.0432(11) 0.0182(9) 0.0018(8) 0.0074(7) -0.0077(8)
C201 0.0314(13) 0.0499(16) 0.0310(13) -0.0020(11) 0.0160(11) -0.0034(12)
C202 0.0275(12) 0.0529(16) 0.0183(11) 0.0045(10) 0.0041(9) -0.0053(11)
B1 0.0194(11) 0.0255(12) 0.0187(11) 0.0002(9) 0.0036(9) -0.0011(10)
F11 0.0388(8) 0.0538(9) 0.0237(7) -0.0142(6) 0.0068(6) -0.0075(7)
F12 0.0275(7) 0.0631(10) 0.0392(8) -0.0121(7) 0.0111(6) -0.0168(7)
F13 0.0638(11) 0.0541(10) 0.0365(8) 0.0046(7) 0.0245(8) -0.0162(8)
F14 0.0574(11) 0.0567(11) 0.0471(10) -0.0073(8) -0.0096(8) 0.0326(9)
B2 0.0202(11) 0.0183(11) 0.0163(10) 0.0019(8) 0.0090(9) 0.0012(9)
F21 0.0424(8) 0.0442(8) 0.0183(6) 0.0002(6) 0.0130(6) 0.0060(7)
F22 0.0269(7) 0.0205(6) 0.0345(7) -0.0017(5) 0.0085(6) 0.0055(5)
F23 0.0772(12) 0.0269(8) 0.0699(11) 0.0110(7) 0.0582(10) -0.0005(7)
F24 0.0253(7) 0.0500(9) 0.0397(8) -0.0115(7) -0.0033(6) 0.0113(7)

loop_
_atom_type_symbol
_atom_type_description
_atom_type_scat_dispersion_real
_atom_type_scat_dispersion_imag
_atom_type_scat_source
C C 0.0033 0.0016 'International Tables Vol C Tables 4.2.6.8 and 6.1.1.4'
H H 0.0000 0.0000 'International Tables Vol C Tables 4.2.6.8 and 6.1.1.4'
B B 0.0013 0.0007 'International Tables Vol C Tables 4.2.6.8 and 6.1.1.4'
N N 0.0061 0.0033 'International Tables Vol C Tables 4.2.6.8 and 6.1.1.4'
O O 0.0106 0.0060 'International Tables Vol C Tables 4.2.6.8 and 6.1.1.4'
F F 0.0171 0.0103 'International Tables Vol C Tables 4.2.6.8 and 6.1.1.4'
Fe Fe 0.3463 0.8444 'International Tables Vol C Tables 4.2.6.8 and 6.1.1.4'

loop_
_geom_angle_atom_site_label_1
_geom_angle_atom_site_label_2
_geom_angle_atom_site_label_3
_geom_angle
_geom_angle_site_symmetry_1
_geom_angle_site_symmetry_3
_geom_angle_publ_flag
N3 Fe1 N6 99.42(6) . 3_655 y
N3 Fe1 N4 94.87(6) . 3_655 y
N6 Fe1 N4 95.36(6) 3_655 3_655 y
N3 Fe1 N1 95.43(6) . . y
N6 Fe1 N1 158.97(6) 3_655 . y
N4 Fe1 N1 98.14(6) 3_655 . y
N3 Fe1 N5 169.27(6) . 3_655 y
N6 Fe1 N5 76.94(6) 3_655 3_655 y
N4 Fe1 N5 75.61(6) 3_655 3_655 y
N1 Fe1 N5 90.88(6) . 3_655 y
N3 Fe1 N2 75.17(6) . . y
N6 Fe1 N2 94.03(6) 3_655 . y
N4 Fe1 N2 167.32(6) 3_655 . y
N1 Fe1 N2 75.43(6) . . y
N5 Fe1 N2 114.93(6) 3_655 . y
C1 N1 C5 118.59(17) . . ?
C1 N1 Fe1 123.65(13) . . ?
C5 N1 Fe1 117.75(13) . . ?
N1 C1 C2 123.09(19) . . ?
N1 C1 H1 118.5 . . ?
C2 C1 H1 118.5 . . ?
C1 C2 C3 118.27(19) . . ?
C1 C2 H2 120.9 . . ?
C3 C2 H2 120.9 . . ?
C2 C3 C4 119.13(19) . . ?
C2 C3 H3 120.4 . . ?
C4 C3 H3 120.4 . . ?
C5 C4 C3 119.43(19) . . ?
C5 C4 H4 120.3 . . ?
C3 C4 H4 120.3 . . ?
N1 C5 C4 121.47(18) . . ?
N1 C5 C6 115.94(17) . . ?
C4 C5 C6 122.51(18) . . ?
N2 C6 C5 111.56(16) . . ?
N2 C6 H6A 109.3 . . ?
C5 C6 H6A 109.3 . . ?
N2 C6 H6B 109.3 . . ?
C5 C6 H6B 109.3 . . ?
H6A C6 H6B 108.0 . . ?
C6 N2 C8 113.44(16) . . ?
C6 N2 Fe1 104.29(11) . . ?
C8 N2 Fe1 112.29(11) . . ?
C6 N2 H2X 108.9 . . ?
C8 N2 H2X 108.9 . . ?
Fe1 N2 H2X 108.9 . . ?
N2 C8 C9 109.44(16) . . ?
N2 C8 H8A 109.8 . . ?
C9 C8 H8A 109.8 . . ?
N2 C8 H8B 109.8 . . ?
C9 C8 H8B 109.8 . . ?
H8A C8 H8B 108.2 . . ?
N3 C9 N7 108.65(16) . . ?
N3 C9 C8 123.27(17) . . ?
N7 C9 C8 128.07(17) . . ?
C9 N3 N4 108.00(15) . . ?
C9 N3 Fe1 119.14(13) . . ?
N4 N3 Fe1 132.09(12) . . ?
C10 N4 N3 107.72(15) . . ?
C10 N4 Fe1 117.74(12) . 3_655 ?
N3 N4 Fe1 132.90(11) . 3_655 y
N4 C10 N7 108.88(16) . . ?
N4 C10 C11 123.04(17) . . ?
N7 C10 C11 128.08(16) . . ?
C10 N7 C9 106.73(15) . . ?
C10 N7 N8 126.99(15) . . ?
C9 N7 N8 126.21(16) . . ?
C21 N8 C24 110.72(16) . . ?
C21 N8 N7 124.49(16) . . ?
C24 N8 N7 124.55(16) . . ?
C22 C21 N8 106.27(17) . . ?
C22 C21 H21 126.9 . . ?
N8 C21 H21 126.9 . . ?
C21 C22 C23 108.23(18) . . ?
C21 C22 H22 125.9 . . ?
C23 C22 H22 125.9 . . ?
C24 C23 C22 108.37(18) . . ?
C24 C23 H23 125.8 . . ?
C22 C23 H23 125.8 . . ?
C23 C24 N8 106.41(18) . . ?
C23 C24 H24 126.8 . . ?
N8 C24 H24 126.8 . . ?
N5 C11 C10 109.56(15) . . ?
N5 C11 H11A 109.8 . . ?
C10 C11 H11A 109.8 . . ?
N5 C11 H11B 109.8 . . ?
C10 C11 H11B 109.8 . . ?
H11A C11 H11B 108.2 . . ?
C13 N5 C11 113.20(15) . . ?
C13 N5 Fe1 104.69(11) . 3_655 ?
C11 N5 Fe1 112.96(11) . 3_655 ?
C13 N5 H5X 108.6 . . ?
C11 N5 H5X 108.6 . . ?
Fe1 N5 H5X 108.6 3_655 . ?
N5 C13 C14 110.46(15) . . ?
N5 C13 H13A 109.6 . . ?
C14 C13 H13A 109.6 . . ?
N5 C13 H13B 109.6 . . ?
C14 C13 H13B 109.6 . . ?
H13A C13 H13B 108.1 . . ?
N6 C14 C15 121.90(18) . . ?
N6 C14 C13 115.65(16) . . ?
C15 C14 C13 122.41(17) . . ?
C14 C15 C16 118.87(18) . . ?
C14 C15 H15 120.6 . . ?
C16 C15 H15 120.6 . . ?
C17 C16 C15 119.18(18) . . ?
C17 C16 H16 120.4 . . ?
C15 C16 H16 120.4 . . ?
C18 C17 C16 118.70(19) . . ?
C18 C17 H17 120.7 . . ?
C16 C17 H17 120.7 . . ?
N6 C18 C17 122.63(18) . . ?
N6 C18 H18 118.7 . . ?
C17 C18 H18 118.7 . . ?
C18 N6 C14 118.71(17) . . ?
C18 N6 Fe1 123.36(13) . 3_655 ?
C14 N6 Fe1 117.01(12) . 3_655 ?
O100 C100 N100 126.4(2) . . ?
O100 C100 H100 116.8 . . ?
N100 C100 H100 116.8 . . ?
C100 N100 C102 121.75(18) . . ?
C100 N100 C101 121.34(19) . . ?
C102 N100 C101 116.90(19) . . ?
N100 C101 H10A 109.5 . . ?
N100 C101 H10B 109.5 . . ?
H10A C101 H10B 109.5 . . ?
N100 C101 H10C 109.5 . . ?
H10A C101 H10C 109.5 . . ?
H10B C101 H10C 109.5 . . ?
N100 C102 H10D 109.5 . . ?
N100 C102 H10E 109.5 . . ?
H10D C102 H10E 109.5 . . ?
N100 C102 H10F 109.5 . . ?
H10D C102 H10F 109.5 . . ?
H10E C102 H10F 109.5 . . ?
O200 C200 N200 125.0(2) . . ?
O200 C200 H200 117.5 . . ?
N200 C200 H200 117.5 . . ?
C200 N200 C202 121.2(2) . . ?
C200 N200 C201 121.5(2) . . ?
C202 N200 C201 117.22(19) . . ?
N200 C201 H20A 109.5 . . ?
N200 C201 H20B 109.5 . . ?
H20A C201 H20B 109.5 . . ?
N200 C201 H20C 109.5 . . ?
H20A C201 H20C 109.5 . . ?
H20B C201 H20C 109.5 . . ?
N200 C202 H20D 109.5 . . ?
N200 C202 H20E 109.5 . . ?
H20D C202 H20E 109.5 . . ?
N200 C202 H20F 109.5 . . ?
H20D C202 H20F 109.5 . . ?
H20E C202 H20F 109.5 . . ?
F12 B1 F14 110.1(2) . . ?
F12 B1 F13 109.10(18) . . ?
F14 B1 F13 107.9(2) . . ?
F12 B1 F11 110.34(19) . . ?
F14 B1 F11 109.73(18) . . ?
F13 B1 F11 109.62(19) . . ?
F23 B2 F24 109.42(18) . . ?
F23 B2 F21 108.27(18) . . ?
F24 B2 F21 109.29(18) . . ?
F23 B2 F22 110.38(18) . . ?
F24 B2 F22 109.50(17) . . ?
F21 B2 F22 109.97(17) . . ?

loop_
_geom_bond_atom_site_label_1
_geom_bond_atom_site_label_2
_geom_bond_distance
_geom_bond_site_symmetry_2
_geom_bond_publ_flag
Fe1 N3 2.1024(15) . y
Fe1 N6 2.1248(16) 3_655 y
Fe1 N4 2.1278(16) 3_655 y
Fe1 N1 2.1373(16) . y
Fe1 N5 2.3042(16) 3_655 y
Fe1 N2 2.3341(17) . y
N1 C1 1.347(2) . ?
N1 C5 1.350(2) . ?
C1 C2 1.378(3) . ?
C1 H1 0.9500 . ?
C2 C3 1.388(3) . ?
C2 H2 0.9500 . ?
C3 C4 1.389(3) . ?
C3 H3 0.9500 . ?
C4 C5 1.385(3) . ?
C4 H4 0.9500 . ?
C5 C6 1.505(3) . ?
C6 N2 1.474(3) . ?
C6 H6A 0.9900 . ?
C6 H6B 0.9900 . ?
N2 C8 1.482(3) . ?
N2 H2X 0.9300 . ?
C8 C9 1.486(3) . ?
C8 H8A 0.9900 . ?
C8 H8B 0.9900 . ?
C9 N3 1.304(2) . ?
C9 N7 1.367(2) . ?
N3 N4 1.392(2) . ?
N4 C10 1.304(2) . ?
N4 Fe1 2.1279(16) 3_655 ?
C10 N7 1.364(2) . ?
C10 C11 1.487(3) . ?
N7 N8 1.382(2) . ?
N8 C21 1.375(2) . ?
N8 C24 1.379(3) . ?
C21 C22 1.364(3) . ?
C21 H21 0.9500 . ?
C22 C23 1.411(3) . ?
C22 H22 0.9500 . ?
C23 C24 1.357(3) . ?
C23 H23 0.9500 . ?
C24 H24 0.9500 . ?
C11 N5 1.482(2) . ?
C11 H11A 0.9900 . ?
C11 H11B 0.9900 . ?
N5 C13 1.481(2) . ?
N5 Fe1 2.3042(16) 3_655 ?
N5 H5X 0.9300 . ?
C13 C14 1.511(3) . ?
C13 H13A 0.9900 . ?
C13 H13B 0.9900 . ?
C14 N6 1.346(2) . ?
C14 C15 1.385(3) . ?
C15 C16 1.389(3) . ?
C15 H15 0.9500 . ?
C16 C17 1.381(3) . ?
C16 H16 0.9500 . ?
C17 C18 1.380(3) . ?
C17 H17 0.9500 . ?
C18 N6 1.340(2) . ?
C18 H18 0.9500 . ?
N6 Fe1 2.1248(16) 3_655 ?
O100 C100 1.230(3) . ?
C100 N100 1.330(3) . ?
C100 H100 0.9500 . ?
N100 C102 1.448(3) . ?
N100 C101 1.455(3) . ?
C101 H10A 0.9800 . ?
C101 H10B 0.9800 . ?
C101 H10C 0.9800 . ?
C102 H10D 0.9800 . ?
C102 H10E 0.9800 . ?
C102 H10F 0.9800 . ?
O200 C200 1.233(3) . ?
C200 N200 1.337(3) . ?
C200 H200 0.9500 . ?
N200 C202 1.455(3) . ?
N200 C201 1.459(3) . ?
C201 H20A 0.9800 . ?
C201 H20B 0.9800 . ?
C201 H20C 0.9800 . ?
C202 H20D 0.9800 . ?
C202 H20E 0.9800 . ?
C202 H20F 0.9800 . ?
B1 F12 1.373(3) . ?
B1 F14 1.379(3) . ?
B1 F13 1.382(3) . ?
B1 F11 1.390(3) . ?
B2 F23 1.375(3) . ?
B2 F24 1.382(3) . ?
B2 F21 1.388(3) . ?
B2 F22 1.389(3) . ?

loop_
_geom_hbond_atom_site_label_D
_geom_hbond_atom_site_label_H
_geom_hbond_atom_site_label_A
_geom_hbond_distance_DH
_geom_hbond_distance_HA
_geom_hbond_distance_DA
_geom_hbond_angle_DHA
_geom_hbond_site_symmetry_A
N5 H5X F21 0.93 2.21 3.115(2) 164.4 .
N2 H2X F24 0.93 2.23 3.099(2) 154.4 4_556

loop_
_geom_torsion_atom_site_label_1
_geom_torsion_atom_site_label_2
_geom_torsion_atom_site_label_3
_geom_torsion_atom_site_label_4
_geom_torsion
_geom_torsion_site_symmetry_1
_geom_torsion_site_symmetry_4
N3 Fe1 N1 C1 -90.59(15) . .
N6 Fe1 N1 C1 134.57(18) 3_655 .
N4 Fe1 N1 C1 5.13(15) 3_655 .
N5 Fe1 N1 C1 80.71(15) 3_655 .
N2 Fe1 N1 C1 -163.72(16) . .
N3 Fe1 N1 C5 88.44(14) . .
N6 Fe1 N1 C5 -46.4(2) 3_655 .
N4 Fe1 N1 C5 -175.84(13) 3_655 .
N5 Fe1 N1 C5 -100.25(13) 3_655 .
N2 Fe1 N1 C5 15.32(13) . .
C5 N1 C1 C2 0.3(3) . .
Fe1 N1 C1 C2 179.30(14) . .
N1 C1 C2 C3 0.9(3) . .
C1 C2 C3 C4 -1.5(3) . .
C2 C3 C4 C5 1.2(3) . .
C1 N1 C5 C4 -0.7(3) . .
Fe1 N1 C5 C4 -179.79(14) . .
C1 N1 C5 C6 -177.50(17) . .
Fe1 N1 C5 C6 3.4(2) . .
C3 C4 C5 N1 0.0(3) . .
C3 C4 C5 C6 176.57(18) . .
N1 C5 C6 N2 -32.6(2) . .
C4 C5 C6 N2 150.68(18) . .
C5 C6 N2 C8 -81.5(2) . .
C5 C6 N2 Fe1 41.02(17) . .
N3 Fe1 N2 C6 -129.75(12) . .
N6 Fe1 N2 C6 131.56(12) 3_655 .
N4 Fe1 N2 C6 -90.7(3) 3_655 .
N1 Fe1 N2 C6 -29.97(11) . .
N5 Fe1 N2 C6 54.10(13) 3_655 .
N3 Fe1 N2 C8 -6.52(13) . .
N6 Fe1 N2 C8 -105.21(13) 3_655 .
N4 Fe1 N2 C8 32.5(3) 3_655 .
N1 Fe1 N2 C8 93.26(13) . .
N5 Fe1 N2 C8 177.33(12) 3_655 .
C6 N2 C8 C9 122.83(17) . .
Fe1 N2 C8 C9 4.90(19) . .
N2 C8 C9 N3 1.2(3) . .
N2 C8 C9 N7 -178.75(17) . .
N7 C9 N3 N4 1.15(19) . .
C8 C9 N3 N4 -178.80(17) . .
N7 C9 N3 Fe1 172.26(11) . .
C8 C9 N3 Fe1 -7.7(2) . .
N6 Fe1 N3 C9 99.23(14) 3_655 .
N4 Fe1 N3 C9 -164.50(14) 3_655 .
N1 Fe1 N3 C9 -65.83(14) . .
N5 Fe1 N3 C9 168.4(3) 3_655 .
N2 Fe1 N3 C9 7.52(13) . .
N6 Fe1 N3 N4 -92.19(15) 3_655 .
N4 Fe1 N3 N4 4.08(18) 3_655 .
N1 Fe1 N3 N4 102.76(15) . .
N5 Fe1 N3 N4 -23.0(4) 3_655 .
N2 Fe1 N3 N4 176.10(16) . .
C9 N3 N4 C10 -0.62(19) . .
Fe1 N3 N4 C10 -170.15(13) . .
C9 N3 N4 Fe1 163.97(13) . 3_655
Fe1 N3 N4 Fe1 -5.6(2) . 3_655
N3 N4 C10 N7 -0.16(19) . .
Fe1 N4 C10 N7 -167.46(11) 3_655 .
N3 N4 C10 C11 -179.77(16) . .
Fe1 N4 C10 C11 12.9(2) 3_655 .
N4 C10 N7 C9 0.8(2) . .
C11 C10 N7 C9 -179.57(18) . .
N4 C10 N7 N8 177.97(16) . .
C11 C10 N7 N8 -2.4(3) . .
N3 C9 N7 C10 -1.2(2) . .
C8 C9 N7 C10 178.71(18) . .
N3 C9 N7 N8 -178.40(16) . .
C8 C9 N7 N8 1.6(3) . .
C10 N7 N8 C21 109.4(2) . .
C9 N7 N8 C21 -74.0(3) . .
C10 N7 N8 C24 -76.7(3) . .
C9 N7 N8 C24 99.8(2) . .
C24 N8 C21 C22 0.4(2) . .
N7 N8 C21 C22 174.93(17) . .
N8 C21 C22 C23 0.1(2) . .
C21 C22 C23 C24 -0.5(3) . .
C22 C23 C24 N8 0.7(3) . .
C21 N8 C24 C23 -0.7(3) . .
N7 N8 C24 C23 -175.26(18) . .
N4 C10 C11 N5 -10.6(3) . .
N7 C10 C11 N5 169.90(17) . .
C10 C11 N5 C13 -115.48(17) . .
C10 C11 N5 Fe1 3.29(19) . 3_655
C11 N5 C13 C14 82.66(19) . .
Fe1 N5 C13 C14 -40.78(17) 3_655 .
N5 C13 C14 N6 39.4(2) . .
N5 C13 C14 C15 -143.11(18) . .
N6 C14 C15 C16 1.1(3) . .
C13 C14 C15 C16 -176.32(17) . .
C14 C15 C16 C17 -0.4(3) . .
C15 C16 C17 C18 0.2(3) . .
C16 C17 C18 N6 -0.6(3) . .
C17 C18 N6 C14 1.2(3) . .
C17 C18 N6 Fe1 -167.41(14) . 3_655
C15 C14 N6 C18 -1.5(3) . .
C13 C14 N6 C18 176.09(16) . .
C15 C14 N6 Fe1 167.90(14) . 3_655
C13 C14 N6 Fe1 -14.6(2) . 3_655
O100 C100 N100 C102 1.9(3) . .
O100 C100 N100 C101 -179.4(2) . .
O200 C200 N200 C202 -2.0(3) . .
O200 C200 N200 C201 175.0(2) . .
